data_2232652
loop_
_publ_author_name
'Meijboom, Reinout'

_publ_section_title
;
 <i>trans</i>-Dichloridobis[diphenyl(4-vinylphenyl)phosphane-\k<i>P</i>]palladium(II)
;
_journal_coeditor_code FI2114
_journal_issue 12
_journal_name_full 'Acta Crystallographica Section E'
_journal_page_first m1663
_journal_paper_doi 10.1107/S1600536811044795
_journal_volume 67
_journal_year 2011
_chemical_formula_iupac '[Pd Cl2 (C20 H17 P)2]'
_chemical_formula_moiety 'C40 H34 Cl2 P2 Pd'
_chemical_formula_sum 'C40 H34 Cl2 P2 Pd'
_chemical_formula_weight 753.91
_chemical_name_systematic
;
<i>trans</i>-Dichloridobis[diphenyl(4-vinylphenyl)phosphane-
\k<i>P</i>]palladium(II)
;
_space_group_IT_number 2
_symmetry_cell_setting triclinic
_symmetry_space_group_name_Hall '-P 1'
_symmetry_space_group_name_H-M 'P -1'
_atom_sites_solution_hydrogens geom
_atom_sites_solution_primary direct
_atom_sites_solution_secondary difmap
_audit_creation_method 'WinGX routine CIF_UPDATE'
_cell_angle_alpha 67.683(2)
_cell_angle_beta 86.366(2)
_cell_angle_gamma 61.979(2)
_cell_formula_units_Z 1
_cell_length_a 9.9495(3)
_cell_length_b 9.9512(3)
_cell_length_c 10.4387(4)
_cell_measurement_reflns_used 5189
_cell_measurement_temperature 100(2)
_cell_measurement_theta_max 64.06
_cell_measurement_theta_min 4.63
_cell_volume 835.62(5)
_computing_cell_refinement 'SAINT-Plus (Bruker, 2004)'
_computing_data_collection 'APEX2 (Bruker, 2005)'
_computing_data_reduction 'SAINT-Plus and XPREP (Bruker, 2004)'
_computing_molecular_graphics 'DIAMOND (Brandenburg, 2005)'
_computing_publication_material 'WinGX (Farrugia, 1999)'
_computing_structure_refinement 'SHELXL97 (Sheldrick, 2008)'
_computing_structure_solution 'SHELXS97 (Sheldrick, 2008)'
_diffrn_ambient_temperature 100(2)
_diffrn_measured_fraction_theta_full 0.962
_diffrn_measured_fraction_theta_max 0.962
_diffrn_measurement_device_type 'Bruker APEXII CCD'
_diffrn_measurement_method '\f and \w scans'
_diffrn_radiation_monochromator graphite
_diffrn_radiation_source 'sealed tube'
_diffrn_radiation_type MoK\a
_diffrn_radiation_wavelength 0.71069
_diffrn_reflns_av_R_equivalents 0.0304
_diffrn_reflns_limit_h_max 8
_diffrn_reflns_limit_h_min -11
_diffrn_reflns_limit_k_max 9
_diffrn_reflns_limit_k_min -11
_diffrn_reflns_limit_l_max 12
_diffrn_reflns_limit_l_min -11
_diffrn_reflns_number 5829
_diffrn_reflns_theta_full 24.62
_diffrn_reflns_theta_max 24.62
_diffrn_reflns_theta_min 2.13
_diffrn_standards_number 0
_exptl_absorpt_coefficient_mu 0.84
_exptl_absorpt_correction_T_max 0.955
_exptl_absorpt_correction_T_min 0.837
_exptl_absorpt_correction_type multi-scan
_exptl_absorpt_process_details
;
(SADABS; Bruker, 2004)
;
_exptl_crystal_colour yellow
_exptl_crystal_density_diffrn 1.498
_exptl_crystal_density_method 'not measured'
_exptl_crystal_description plate
_exptl_crystal_F_000 384
_exptl_crystal_size_max 0.243
_exptl_crystal_size_mid 0.176
_exptl_crystal_size_min 0.055
_refine_diff_density_max 1.659
_refine_diff_density_min -0.748
_refine_ls_extinction_method none
_refine_ls_goodness_of_fit_ref 1.071
_refine_ls_hydrogen_treatment constr
_refine_ls_matrix_type full
_refine_ls_number_parameters 205
_refine_ls_number_reflns 2723
_refine_ls_number_restraints 0
_refine_ls_restrained_S_all 1.071
_refine_ls_R_factor_all 0.0413
_refine_ls_R_factor_gt 0.041
_refine_ls_shift/su_max 0
_refine_ls_shift/su_mean 0
_refine_ls_structure_factor_coef Fsqd
_refine_ls_weighting_details 'calc w=1/[\s^2^(Fo^2^)+(0.0461P)^2^+2.1233P] where P=(Fo^2^+2Fc^2^)/3'
_refine_ls_weighting_scheme calc
_refine_ls_wR_factor_ref 0.1052
_reflns_number_gt 2682
_reflns_number_total 2723
_reflns_threshold_expression >2\s(I)
_cod_data_source_file fi2114.cif
_cod_data_source_block I
_cod_database_code 2232652
_cod_database_fobs_code 2232652

loop_
_symmetry_equiv_pos_as_xyz
'x, y, z'
'-x, -y, -z'

loop_
_atom_site_type_symbol
_atom_site_label
_atom_site_fract_x
_atom_site_fract_y
_atom_site_fract_z
_atom_site_U_iso_or_equiv
_atom_site_adp_type
_atom_site_calc_flag
_atom_site_refinement_flags
_atom_site_occupancy
_atom_site_disorder_assembly
_atom_site_disorder_group
C C11 0.8766(3) 0.2614(4) 0.6548(3) 0.0283(6) Uani d . 1 A .
C C12 0.8919(4) 0.1305(4) 0.6246(3) 0.0364(7) Uani d . 1 . .
H H12 0.96 0.0217 0.683 0.044 Uiso calc R 1 . .
C C13 0.8047(4) 0.1631(5) 0.5062(4) 0.0441(9) Uani d . 1 A .
H H13 0.8175 0.0753 0.4853 0.053 Uiso calc R 1 . .
C C14 0.6994(4) 0.3238(5) 0.4194(3) 0.0468(9) Uani d . 1 . .
C C15 0.6826(4) 0.4504(5) 0.4536(3) 0.0459(9) Uani d . 1 A .
H H15 0.6107 0.5589 0.3981 0.055 Uiso calc R 1 . .
C C16 0.7708(4) 0.4203(4) 0.5696(3) 0.0355(7) Uani d . 1 . .
H H16 0.7579 0.5087 0.5897 0.043 Uiso calc R 1 A .
C C17 0.5932(8) 0.3815(11) 0.2904(8) 0.0354(17) Uani d P 0.696(15) A 1
H H17 0.5121 0.4896 0.2551 0.042 Uiso calc PR 0.696(15) A 1
C C18 0.6107(6) 0.2857(8) 0.2271(6) 0.046(2) Uani d P 0.696(15) A 1
H H18A 0.6911 0.1771 0.2609 0.056 Uiso calc PR 0.696(15) A 1
H H18B 0.543 0.3255 0.148 0.056 Uiso calc PR 0.696(15) A 1
C C19 0.6584(19) 0.292(2) 0.3018(15) 0.034(4) Uani d P 0.304(15) A 2
H H19 0.6993 0.1868 0.3024 0.04 Uiso calc PR 0.304(15) A 2
C C20 0.5616(16) 0.424(2) 0.200(2) 0.050(5) Uani d P 0.304(15) A 2
H H20A 0.5235 0.5275 0.2037 0.06 Uiso calc PR 0.304(15) A 2
H H20B 0.5298 0.416 0.1226 0.06 Uiso calc PR 0.304(15) A 2
C C21 1.1852(3) 0.1752(4) 0.7390(3) 0.0278(6) Uani d . 1 A .
C C22 1.2089(3) 0.1773(4) 0.6054(3) 0.0312(6) Uani d . 1 . .
H H22 1.1285 0.2002 0.5456 0.037 Uiso calc R 1 . .
C C23 1.3508(4) 0.1456(4) 0.5606(3) 0.0364(7) Uani d . 1 . .
H H23 1.3655 0.147 0.4713 0.044 Uiso calc R 1 . .
C C24 1.4702(4) 0.1119(4) 0.6490(4) 0.0414(8) Uani d . 1 . .
H H24 1.5659 0.0893 0.6197 0.05 Uiso calc R 1 . .
C C25 1.4476(4) 0.1118(4) 0.7813(3) 0.0380(7) Uani d . 1 . .
H H25 1.5278 0.0907 0.8401 0.046 Uiso calc R 1 . .
C C26 1.3067(3) 0.1429(4) 0.8262(3) 0.0325(6) Uani d . 1 . .
H H26 1.2926 0.1423 0.9153 0.039 Uiso calc R 1 . .
C C31 0.9371(3) 0.4102(4) 0.8217(3) 0.0282(6) Uani d . 1 A .
C C32 0.9929(4) 0.5164(4) 0.7448(3) 0.0331(7) Uani d . 1 . .
H H32 1.063 0.4878 0.6839 0.04 Uiso calc R 1 . .
C C33 0.9444(4) 0.6660(4) 0.7584(3) 0.0379(7) Uani d . 1 . .
H H33 0.9824 0.7368 0.707 0.045 Uiso calc R 1 . .
C C34 0.8397(4) 0.7090(4) 0.8483(3) 0.0376(7) Uani d . 1 . .
H H34 0.8065 0.8091 0.857 0.045 Uiso calc R 1 . .
C C35 0.7847(4) 0.6031(4) 0.9250(4) 0.0404(8) Uani d . 1 . .
H H35 0.7141 0.6326 0.9852 0.048 Uiso calc R 1 . .
C C36 0.8330(3) 0.4529(4) 0.9140(3) 0.0349(7) Uani d . 1 . .
H H36 0.7965 0.3814 0.9674 0.042 Uiso calc R 1 . .
P P1 1.00121(8) 0.21439(9) 0.80338(7) 0.02397(18) Uani d . 1 . .
Cl Cl1 0.73685(8) 0.14865(9) 0.94644(8) 0.03426(19) Uani d . 1 . .
Pd Pd 1 0 1 0.02362(13) Uani d S 1 . .

loop_
_atom_site_aniso_label
_atom_site_aniso_U_11
_atom_site_aniso_U_22
_atom_site_aniso_U_33
_atom_site_aniso_U_12
_atom_site_aniso_U_13
_atom_site_aniso_U_23
C11 0.0233(14) 0.0424(16) 0.0255(14) -0.0213(13) 0.0092(11) -0.0135(13)
C12 0.0306(16) 0.0466(18) 0.0424(17) -0.0231(15) 0.0150(13) -0.0234(15)
C13 0.0453(19) 0.077(3) 0.048(2) -0.046(2) 0.0287(16) -0.044(2)
C14 0.050(2) 0.083(3) 0.0261(16) -0.052(2) 0.0107(15) -0.0155(17)
C15 0.047(2) 0.060(2) 0.0327(17) -0.0375(18) -0.0034(15) -0.0030(16)
C16 0.0333(16) 0.0426(17) 0.0327(16) -0.0243(15) 0.0012(13) -0.0088(14)
C17 0.029(3) 0.041(4) 0.033(4) -0.016(3) 0.004(3) -0.013(3)
C18 0.047(3) 0.050(4) 0.038(3) -0.020(3) -0.006(2) -0.015(3)
C19 0.031(8) 0.039(8) 0.036(8) -0.016(7) 0.006(6) -0.022(6)
C20 0.052(8) 0.064(11) 0.030(9) -0.026(7) -0.002(6) -0.016(8)
C21 0.0251(14) 0.0305(14) 0.0279(14) -0.0158(12) 0.0084(11) -0.0094(12)
C22 0.0293(15) 0.0342(15) 0.0303(15) -0.0178(13) 0.0053(12) -0.0099(12)
C23 0.0334(17) 0.0416(17) 0.0333(16) -0.0195(14) 0.0155(13) -0.0139(14)
C24 0.0271(16) 0.0444(18) 0.049(2) -0.0192(15) 0.0156(14) -0.0136(16)
C25 0.0285(16) 0.0414(17) 0.0406(18) -0.0198(14) 0.0000(13) -0.0083(14)
C26 0.0316(16) 0.0376(16) 0.0283(15) -0.0197(13) 0.0054(12) -0.0095(13)
C31 0.0245(14) 0.0349(15) 0.0241(14) -0.0131(12) 0.0018(11) -0.0119(12)
C32 0.0373(16) 0.0405(17) 0.0244(14) -0.0201(14) 0.0083(12) -0.0144(13)
C33 0.0447(18) 0.0395(17) 0.0318(16) -0.0231(15) 0.0062(14) -0.0129(14)
C34 0.0360(17) 0.0398(17) 0.0356(17) -0.0136(14) -0.0012(13) -0.0186(14)
C35 0.0307(16) 0.056(2) 0.0425(18) -0.0186(15) 0.0106(14) -0.0306(16)
C36 0.0314(16) 0.0473(18) 0.0334(16) -0.0226(14) 0.0095(12) -0.0194(14)
P1 0.0213(4) 0.0307(4) 0.0205(3) -0.0149(3) 0.0058(3) -0.0081(3)
Cl1 0.0207(3) 0.0380(4) 0.0347(4) -0.0152(3) 0.0042(3) -0.0039(3)
Pd 0.01846(18) 0.02981(19) 0.02028(18) -0.01383(14) 0.00523(11) -0.00526(13)

loop_
_atom_type_symbol
_atom_type_description
_atom_type_scat_dispersion_real
_atom_type_scat_dispersion_imag
_atom_type_scat_source
C C 0.0033 0.0016 'International Tables Vol C Tables 4.2.6.8 and 6.1.1.4'
H H 0 0 'International Tables Vol C Tables 4.2.6.8 and 6.1.1.4'
P P 0.1023 0.0942 'International Tables Vol C Tables 4.2.6.8 and 6.1.1.4'
Cl Cl 0.1484 0.1585 'International Tables Vol C Tables 4.2.6.8 and 6.1.1.4'
Pd Pd -0.9988 1.0072 'International Tables Vol C Tables 4.2.6.8 and 6.1.1.4'

loop_
_geom_angle_atom_site_label_1
_geom_angle_atom_site_label_2
_geom_angle_atom_site_label_3
_geom_angle_site_symmetry_1
_geom_angle_site_symmetry_3
_geom_angle
C16 C11 C12 . . 118.8(3)
C16 C11 P1 . . 122.8(2)
C12 C11 P1 . . 118.4(2)
C11 C12 C13 . . 119.8(3)
C11 C12 H12 . . 120.1
C13 C12 H12 . . 120.1
C14 C13 C12 . . 121.3(3)
C14 C13 H13 . . 119.4
C12 C13 H13 . . 119.4
C15 C14 C13 . . 117.9(3)
C15 C14 C19 . . 141.5(8)
C13 C14 C19 . . 99.8(8)
C15 C14 C17 . . 113.6(5)
C13 C14 C17 . . 128.5(4)
C14 C15 C16 . . 121.5(3)
C14 C15 H15 . . 119.3
C16 C15 H15 . . 119.3
C11 C16 C15 . . 120.7(3)
C11 C16 H16 . . 119.6
C15 C16 H16 . . 119.6
C18 C17 C14 . . 122.4(7)
C18 C17 H17 . . 118.8
C14 C17 H17 . . 118.8
C17 C18 H18A . . 120
C17 C18 H18B . . 120
H18A C18 H18B . . 120
C20 C19 C14 . . 114.3(15)
C20 C19 H19 . . 122.8
C14 C19 H19 . . 122.8
C19 C20 H20A . . 120
C19 C20 H20B . . 120
H20A C20 H20B . . 120
C22 C21 C26 . . 118.6(3)
C22 C21 P1 . . 122.5(2)
C26 C21 P1 . . 118.9(2)
C23 C22 C21 . . 120.8(3)
C23 C22 H22 . . 119.6
C21 C22 H22 . . 119.6
C24 C23 C22 . . 119.7(3)
C24 C23 H23 . . 120.1
C22 C23 H23 . . 120.1
C23 C24 C25 . . 120.1(3)
C23 C24 H24 . . 120
C25 C24 H24 . . 120
C26 C25 C24 . . 120.3(3)
C26 C25 H25 . . 119.9
C24 C25 H25 . . 119.9
C25 C26 C21 . . 120.5(3)
C25 C26 H26 . . 119.8
C21 C26 H26 . . 119.8
C32 C31 C36 . . 119.7(3)
C32 C31 P1 . . 120.0(2)
C36 C31 P1 . . 120.3(2)
C31 C32 C33 . . 120.2(3)
C31 C32 H32 . . 119.9
C33 C32 H32 . . 119.9
C34 C33 C32 . . 120.0(3)
C34 C33 H33 . . 120
C32 C33 H33 . . 120
C35 C34 C33 . . 119.8(3)
C35 C34 H34 . . 120.1
C33 C34 H34 . . 120.1
C34 C35 C36 . . 121.1(3)
C34 C35 H35 . . 119.5
C36 C35 H35 . . 119.5
C35 C36 C31 . . 119.3(3)
C35 C36 H36 . . 120.4
C31 C36 H36 . . 120.4
C11 P1 C21 . . 103.88(13)
C11 P1 C31 . . 106.35(13)
C21 P1 C31 . . 102.82(13)
C11 P1 Pd . . 110.15(9)
C21 P1 Pd . . 116.81(10)
C31 P1 Pd . . 115.66(9)
Cl1 Pd Cl1 . 2_757 180
Cl1 Pd P1 . . 85.83(2)
Cl1 Pd P1 2_757 . 94.17(2)
Cl1 Pd P1 . 2_757 94.17(2)
Cl1 Pd P1 2_757 2_757 85.83(2)
P1 Pd P1 . 2_757 180

loop_
_geom_bond_atom_site_label_1
_geom_bond_atom_site_label_2
_geom_bond_site_symmetry_2
_geom_bond_distance
C11 C16 . 1.373(4)
C11 C12 . 1.391(4)
C11 P1 . 1.820(3)
C12 C13 . 1.397(5)
C12 H12 . 0.93
C13 C14 . 1.387(6)
C13 H13 . 0.93
C14 C15 . 1.371(5)
C14 C19 . 1.498(14)
C14 C17 . 1.511(8)
C15 C16 . 1.392(4)
C15 H15 . 0.93
C16 H16 . 0.93
C17 C18 . 1.298(12)
C17 H17 . 0.93
C18 H18A . 0.93
C18 H18B . 0.93
C19 C20 . 1.29(3)
C19 H19 . 0.93
C20 H20A . 0.93
C20 H20B . 0.93
C21 C22 . 1.393(4)
C21 C26 . 1.395(4)
C21 P1 . 1.824(3)
C22 C23 . 1.386(4)
C22 H22 . 0.93
C23 C24 . 1.380(5)
C23 H23 . 0.93
C24 C25 . 1.385(5)
C24 H24 . 0.93
C25 C26 . 1.378(4)
C25 H25 . 0.93
C26 H26 . 0.93
C31 C32 . 1.385(4)
C31 C36 . 1.398(4)
C31 P1 . 1.827(3)
C32 C33 . 1.395(4)
C32 H32 . 0.93
C33 C34 . 1.382(5)
C33 H33 . 0.93
C34 C35 . 1.377(5)
C34 H34 . 0.93
C35 C36 . 1.388(5)
C35 H35 . 0.93
C36 H36 . 0.93
P1 Pd . 2.3366(7)
Cl1 Pd . 2.2966(7)
Pd Cl1 2_757 2.2966(7)
Pd P1 2_757 2.3366(7)

loop_
_geom_torsion_atom_site_label_1
_geom_torsion_atom_site_label_2
_geom_torsion_atom_site_label_3
_geom_torsion_atom_site_label_4
_geom_torsion_site_symmetry_4
_geom_torsion
C16 C11 C12 C13 . 2.5(4)
P1 C11 C12 C13 . -176.1(2)
C11 C12 C13 C14 . -1.7(4)
C12 C13 C14 C15 . -0.4(5)
C12 C13 C14 C19 . 171.6(5)
C12 C13 C14 C17 . -178.2(4)
C13 C14 C15 C16 . 1.6(5)
C19 C14 C15 C16 . -165.6(9)
C17 C14 C15 C16 . 179.8(4)
C12 C11 C16 C15 . -1.3(4)
P1 C11 C16 C15 . 177.2(2)
C14 C15 C16 C11 . -0.8(5)
C15 C14 C17 C18 . 167.1(5)
C13 C14 C17 C18 . -15.0(7)
C19 C14 C17 C18 . 5.3(9)
C15 C14 C19 C20 . -9.9(16)
C13 C14 C19 C20 . -178.5(10)
C17 C14 C19 C20 . 17.6(9)
C26 C21 C22 C23 . 0.9(4)
P1 C21 C22 C23 . -179.5(2)
C21 C22 C23 C24 . -0.2(5)
C22 C23 C24 C25 . -0.8(5)
C23 C24 C25 C26 . 0.9(5)
C24 C25 C26 C21 . -0.2(5)
C22 C21 C26 C25 . -0.7(4)
P1 C21 C26 C25 . 179.7(2)
C36 C31 C32 C33 . -0.6(4)
P1 C31 C32 C33 . 180.0(2)
C31 C32 C33 C34 . -0.3(5)
C32 C33 C34 C35 . 0.5(5)
C33 C34 C35 C36 . 0.2(5)
C34 C35 C36 C31 . -1.1(5)
C32 C31 C36 C35 . 1.3(4)
P1 C31 C36 C35 . -179.3(2)
C16 C11 P1 C21 . -101.2(3)
C12 C11 P1 C21 . 77.3(2)
C16 C11 P1 C31 . 6.9(3)
C12 C11 P1 C31 . -174.6(2)
C16 C11 P1 Pd . 132.9(2)
C12 C11 P1 Pd . -48.6(2)
C22 C21 P1 C11 . -2.7(3)
C26 C21 P1 C11 . 176.8(2)
C22 C21 P1 C31 . -113.5(3)
C26 C21 P1 C31 . 66.1(3)
C22 C21 P1 Pd . 118.8(2)
C26 C21 P1 Pd . -61.7(3)
C32 C31 P1 C11 . -85.8(2)
C36 C31 P1 C11 . 94.9(2)
C32 C31 P1 C21 . 23.1(3)
C36 C31 P1 C21 . -156.3(2)
C32 C31 P1 Pd . 151.6(2)
C36 C31 P1 Pd . -27.8(3)
C11 P1 Pd Cl1 . -48.46(10)
C21 P1 Pd Cl1 . -166.62(11)
C31 P1 Pd Cl1 . 72.14(10)
C11 P1 Pd Cl1 2_757 131.54(10)
C21 P1 Pd Cl1 2_757 13.38(11)
C31 P1 Pd Cl1 2_757 -107.86(10)
